data_1527679
loop_
_publ_author_name
'Kotsanidis, P.'
'Yakinthos, J.K.'
'Semitelou, I.'
'Roudaut, E.'

_publ_section_title
;
 Transversal modulated magnetic structure of Er Ni Ga
;
_journal_name_full 'Journal of Magnetism and Magnetic Materials'
_journal_page_first 95
_journal_page_last 98
_journal_volume 116
_journal_year 1992
_chemical_formula_sum 'Er Ga Ni'
_chemical_name_systematic 'Er (Ga Ni)'
_space_group_IT_number 74
_symmetry_space_group_name_Hall '-I 2b 2'
_symmetry_space_group_name_H-M 'I m m a'
_cell_angle_alpha 90
_cell_angle_beta 90
_cell_angle_gamma 90
_cell_formula_units_Z 4
_cell_length_a 4.262
_cell_length_b 6.789
_cell_length_c 7.305
_cell_volume 211.368
_citation_journal_id_ASTM JMMMDC
_cod_data_source_file Kotsanidis_JMMMDC_1992_437.cif
_cod_data_source_block Er1Ga1Ni1
_cod_original_cell_volume 211.3681
_cod_original_formula_sum 'Er1 Ga1 Ni1'
_cod_database_code 1527679

loop_
_symmetry_equiv_pos_as_xyz
x,y,z
-x,-y+1/2,z
x,-y,-z
-x,y+1/2,-z
-x,-y,-z
x,y-1/2,-z
-x,y,z
x,-y-1/2,z
x+1/2,y+1/2,z+1/2
-x+1/2,-y+1,z+1/2
x+1/2,-y+1/2,-z+1/2
-x+1/2,y+1,-z+1/2
-x+1/2,-y+1/2,-z+1/2
x+1/2,y,-z+1/2
-x+1/2,y+1/2,z+1/2
x+1/2,-y,z+1/2

loop_
_atom_site_label
_atom_site_type_symbol
_atom_site_fract_x
_atom_site_fract_y
_atom_site_fract_z
_atom_site_occupancy
_atom_site_U_iso_or_equiv
Ni1 Ni 0 0.051 0.165 0.5 0.0
Er1 Er 0 0.25 0.533 1 0.0
Ga1 Ga 0 0.051 0.165 0.5 0.0
